data_4342915
loop_
_publ_author_name
'Benmansour, Samia'
'Vall\'es-Garc\'ia, Cristina'
'G\'omez-Claramunt, Patricia'
'M\'inguez Espallargas, Guillermo'
'G\'omez-Garc\'ia, Carlos J'

_publ_section_title
;
 2D and 3D Anilato-Based Heterometallic M(I)M(III) Lattices: The Missing
 Link.
;
_journal_issue 11
_journal_name_full 'Inorganic chemistry'
_journal_page_first 5410
_journal_page_last 5418
_journal_paper_doi 10.1021/acs.inorgchem.5b00451
_journal_volume 54
_journal_year 2015
_chemical_formula_sum 'C28 H25 Cl6 Fe N2 Na2 O13'
_chemical_formula_weight 912.03
_chemical_name_systematic
; 
 ? 
;
_space_group_IT_number 14
_symmetry_cell_setting monoclinic
_symmetry_space_group_name_Hall '-P 2ybc'
_symmetry_space_group_name_H-M 'P 1 21/c 1'
_atom_sites_solution_hydrogens geom
_atom_sites_solution_primary direct
_atom_sites_solution_secondary difmap
_audit_creation_method SHELXL-97
_cell_angle_alpha 90.00
_cell_angle_beta 92.472(2)
_cell_angle_gamma 90.00
_cell_formula_units_Z 4
_cell_length_a 12.7905(3)
_cell_length_b 25.9152(6)
_cell_length_c 10.6329(2)
_cell_measurement_reflns_used 16284
_cell_measurement_temperature 120(2)
_cell_measurement_theta_max 29.5650
_cell_measurement_theta_min 2.9770
_cell_volume 3521.19(13)
_computing_structure_refinement 'SHELXL-97 (Sheldrick, 1997)'
_computing_structure_solution 'SHELXS-97 (Sheldrick, 1990)'
_diffrn_ambient_temperature 120(2)
_diffrn_measured_fraction_theta_full 0.998
_diffrn_measured_fraction_theta_max 0.936
_diffrn_measurement_device_type 'SuperNova, Single source at offset, Sapphire3'
_diffrn_measurement_method '\w scans'
_diffrn_radiation_monochromator mirror
_diffrn_radiation_source 'SuperNova (Mo) X-ray Source'
_diffrn_radiation_type MoK\a
_diffrn_radiation_wavelength 0.71073
_diffrn_reflns_av_R_equivalents 0.0522
_diffrn_reflns_av_sigmaI/netI 0.0355
_diffrn_reflns_limit_h_max 17
_diffrn_reflns_limit_h_min -17
_diffrn_reflns_limit_k_max 35
_diffrn_reflns_limit_k_min -35
_diffrn_reflns_limit_l_max 14
_diffrn_reflns_limit_l_min -13
_diffrn_reflns_number 58047
_diffrn_reflns_theta_full 25.00
_diffrn_reflns_theta_max 29.98
_diffrn_reflns_theta_min 2.90
_exptl_absorpt_coefficient_mu 0.976
_exptl_absorpt_correction_T_max 0.9620
_exptl_absorpt_correction_T_min 0.9087
_exptl_absorpt_correction_type multi-scan
_exptl_absorpt_process_details
;
CrysAlisPro, Agilent Technologies,
Version 1.171.36.32 (release 02-08-2013 CrysAlis171 .NET)
(compiled Aug  2 2013,16:46:58)
Empirical absorption correction using spherical harmonics,
 implemented in SCALE3 ABSPACK scaling algorithm.
;
_exptl_crystal_colour purple
_exptl_crystal_density_diffrn 1.720
_exptl_crystal_density_method 'not measured'
_exptl_crystal_description block
_exptl_crystal_F_000 1844
_exptl_crystal_size_max 0.10
_exptl_crystal_size_mid 0.06
_exptl_crystal_size_min 0.04
_refine_diff_density_max 1.962
_refine_diff_density_min -0.961
_refine_diff_density_rms 0.091
_refine_ls_extinction_method none
_refine_ls_goodness_of_fit_ref 1.031
_refine_ls_hydrogen_treatment constr
_refine_ls_matrix_type full
_refine_ls_number_parameters 462
_refine_ls_number_reflns 9582
_refine_ls_number_restraints 14
_refine_ls_restrained_S_all 1.061
_refine_ls_R_factor_all 0.0534
_refine_ls_R_factor_gt 0.0413
_refine_ls_shift/su_max 0.047
_refine_ls_shift/su_mean 0.001
_refine_ls_structure_factor_coef Fsqd
_refine_ls_weighting_details 'calc w=1/[\s^2^(Fo^2^)+(0.0430P)^2^+5.8785P] where P=(Fo^2^+2Fc^2^)/3'
_refine_ls_weighting_scheme calc
_refine_ls_wR_factor_gt 0.0991
_refine_ls_wR_factor_ref 0.1076
_reflns_number_gt 7949
_reflns_number_total 9582
_reflns_threshold_expression >2sigma(I)
_cod_data_source_file ic5b00451_si_004.cif
_cod_data_source_block cv11g
_cod_depositor_comments
;
The following automatic conversions were performed:

'_symmetry_cell_setting' value 'Monoclinic' changed to 'monoclinic'
according to
/usr/data/users/saulius/crontab/automatic-downloads/rss-feeds/ACS/lib/dictionaries/cif_core.dic
dictionary named 'cif_core.dic' version 2.4.2 from 2011-04-26.

Automatic conversion script
Id: cif_fix_values 3271 2015-04-21 07:52:19Z andrius 

 Adding full bibliography for 4342914--4342917.cif.
;
_cod_original_sg_symbol_H-M P21/c
_cod_database_code 4342915

loop_
_symmetry_equiv_pos_as_xyz
'x, y, z'
'-x, y+1/2, -z+1/2'
'-x, -y, -z'
'x, -y-1/2, z-1/2'

loop_
_atom_site_label
_atom_site_type_symbol
_atom_site_fract_x
_atom_site_fract_y
_atom_site_fract_z
_atom_site_U_iso_or_equiv
_atom_site_adp_type
_atom_site_occupancy
_atom_site_symmetry_multiplicity
_atom_site_calc_flag
_atom_site_refinement_flags
_atom_site_disorder_assembly
_atom_site_disorder_group
Fe1 Fe 0.81432(2) 0.102553(12) 0.18721(3) 0.01164(8) Uani 1 1 d . . .
Na1 Na 0.30866(7) 0.29398(3) 0.31686(9) 0.01700(19) Uani 1 1 d . . .
Na2 Na 0.34799(8) 0.31174(4) 0.02611(9) 0.0228(2) Uani 1 1 d . . .
C1 C 0.60538(18) 0.22032(9) 0.2523(2) 0.0167(4) Uani 1 1 d . . .
Cl1 Cl 0.64844(5) 0.25465(3) 0.38370(6) 0.02589(14) Uani 1 1 d . . .
C2 C 0.51368(18) 0.23698(9) 0.1831(2) 0.0162(4) Uani 1 1 d . . .
O2 O 0.46183(14) 0.27583(7) 0.20590(17) 0.0226(4) Uani 1 1 d . . .
C3 C 0.47437(17) 0.20395(9) 0.0688(2) 0.0149(4) Uani 1 1 d . . .
O3 O 0.39816(13) 0.22084(7) 0.00642(16) 0.0203(3) Uani 1 1 d . . .
C4 C 0.52897(17) 0.15775(9) 0.0415(2) 0.0149(4) Uani 1 1 d . . .
Cl4 Cl 0.48633(5) 0.12087(2) -0.08598(5) 0.02107(12) Uani 1 1 d . . .
C5 C 0.62203(17) 0.14560(8) 0.1050(2) 0.0128(4) Uani 1 1 d . . .
O5 O 0.68314(12) 0.10870(6) 0.07655(15) 0.0149(3) Uani 1 1 d . . .
C6 C 0.65885(17) 0.17699(9) 0.2188(2) 0.0134(4) Uani 1 1 d . . .
O6 O 0.74069(12) 0.15923(6) 0.27764(15) 0.0151(3) Uani 1 1 d . . .
C11 C 1.04474(17) 0.20670(9) 0.0945(2) 0.0151(4) Uani 1 1 d . . .
Cl11 Cl 1.01225(5) 0.23579(2) -0.04803(6) 0.02262(13) Uani 1 1 d . . .
C12 C 0.98178(16) 0.16857(8) 0.1395(2) 0.0122(4) Uani 1 1 d . . .
O12 O 0.89659(12) 0.15190(6) 0.08507(14) 0.0141(3) Uani 1 1 d . . .
C13 C 1.01033(16) 0.14233(8) 0.2637(2) 0.0121(4) Uani 1 1 d . . .
O13 O 0.94417(12) 0.10876(6) 0.29916(15) 0.0141(3) Uani 1 1 d . . .
C14 C 1.10228(17) 0.15478(8) 0.3286(2) 0.0139(4) Uani 1 1 d . . .
Cl14 Cl 1.13611(4) 0.12364(2) 0.46854(5) 0.01979(12) Uani 1 1 d . . .
C15 C 1.16762(17) 0.19508(8) 0.2883(2) 0.0136(4) Uani 1 1 d . . .
O15 O 1.24837(12) 0.20978(6) 0.34559(16) 0.0177(3) Uani 1 1 d . . .
C16 C 1.13646(17) 0.22418(8) 0.1645(2) 0.0143(4) Uani 1 1 d . . .
O16 O 1.19298(13) 0.26010(6) 0.13470(16) 0.0197(3) Uani 1 1 d . . .
C21 C 0.28110(17) 0.45935(9) 0.1805(2) 0.0144(4) Uani 1 1 d . . .
Cl21 Cl 0.35072(5) 0.46692(2) 0.04576(5) 0.02102(12) Uani 1 1 d . . .
C22 C 0.23866(16) 0.50192(8) 0.2371(2) 0.0124(4) Uani 1 1 d . . .
O22 O 0.24442(12) 0.54828(6) 0.19630(15) 0.0146(3) Uani 1 1 d . . .
C23 C 0.18098(16) 0.49612(8) 0.3582(2) 0.0134(4) Uani 1 1 d . . .
O23 O 0.14826(12) 0.53871(6) 0.40415(15) 0.0147(3) Uani 1 1 d . . .
C24 C 0.16701(17) 0.44814(9) 0.4092(2) 0.0156(4) Uani 1 1 d . . .
Cl24 Cl 0.09637(5) 0.44203(2) 0.54340(6) 0.02235(13) Uani 1 1 d . . .
C25 C 0.20992(17) 0.40292(8) 0.3552(2) 0.0149(4) Uani 1 1 d . . .
O25 O 0.20177(14) 0.35901(6) 0.39732(17) 0.0224(4) Uani 1 1 d . . .
C26 C 0.27217(16) 0.40913(8) 0.2332(2) 0.0130(4) Uani 1 1 d . . .
O26 O 0.30997(13) 0.36947(6) 0.18911(15) 0.0173(3) Uani 1 1 d . . .
O30 O 0.45569(17) 0.36045(8) -0.0965(2) 0.0352(5) Uani 1 1 d . . .
C30 C 0.4878(2) 0.39898(11) -0.1500(3) 0.0278(6) Uani 1 1 d . . .
H30 H 0.5553 0.4113 -0.1244 0.033 Uiso 1 1 calc R . .
N30 N 0.43552(17) 0.42484(9) -0.2411(2) 0.0254(5) Uani 1 1 d . . .
C31 C 0.4793(2) 0.46984(12) -0.3004(3) 0.0342(6) Uani 1 1 d . . .
H31A H 0.4291 0.4832 -0.3645 0.051 Uiso 1 1 calc R . .
H31B H 0.5443 0.4602 -0.3400 0.051 Uiso 1 1 calc R . .
H31C H 0.4942 0.4965 -0.2367 0.051 Uiso 1 1 calc R . .
C32 C 0.3331(2) 0.40747(14) -0.2875(3) 0.0370(7) Uani 1 1 d . . .
H32A H 0.3064 0.4309 -0.3537 0.055 Uiso 1 1 calc R . .
H32B H 0.2850 0.4072 -0.2183 0.055 Uiso 1 1 calc R . .
H32C H 0.3387 0.3725 -0.3220 0.055 Uiso 1 1 calc R . .
N50 N 0.8269(4) 0.3999(2) 0.1968(5) 0.0268(13) Uiso 0.467(7) 1 d PD A 1
C51 C 0.8497(7) 0.3614(4) 0.0953(8) 0.048(2) Uiso 0.467(7) 1 d PD A 1
H51A H 0.8059 0.3700 0.0192 0.072 Uiso 0.467(7) 1 calc PR A 1
H51B H 0.9238 0.3653 0.0737 0.072 Uiso 0.467(7) 1 calc PR A 1
C52 C 0.8308(9) 0.3063(4) 0.1285(11) 0.069(3) Uiso 0.467(7) 1 d PD A 1
H52A H 0.8479 0.2842 0.0576 0.104 Uiso 0.467(7) 1 calc PR A 1
H52B H 0.7570 0.3016 0.1472 0.104 Uiso 0.467(7) 1 calc PR A 1
H52C H 0.8750 0.2969 0.2026 0.104 Uiso 0.467(7) 1 calc PR A 1
C61 C 0.7178(7) 0.3928(4) 0.2351(10) 0.041(3) Uiso 0.467(7) 1 d PD A 1
H61A H 0.7119 0.3581 0.2728 0.062 Uiso 0.467(7) 1 calc PR A 1
H61B H 0.7040 0.4183 0.3016 0.062 Uiso 0.467(7) 1 calc PR A 1
C62 C 0.6354(10) 0.3980(6) 0.1343(12) 0.050(4) Uiso 0.467(7) 1 d PD A 1
H62A H 0.5667 0.3925 0.1695 0.075 Uiso 0.467(7) 1 calc PR A 1
H62B H 0.6466 0.3723 0.0686 0.075 Uiso 0.467(7) 1 calc PR A 1
H62C H 0.6383 0.4327 0.0979 0.075 Uiso 0.467(7) 1 calc PR A 1
C71 C 0.8210(12) 0.4475(5) 0.1386(15) 0.114(5) Uiso 0.467(7) 1 d PD A 1
H71A H 0.8282 0.4412 0.0475 0.171 Uiso 0.467(7) 1 calc PR A 1
H71B H 0.7489 0.4604 0.1484 0.171 Uiso 0.467(7) 1 calc PR A 1
C72 C 0.8832(5) 0.4851(3) 0.1691(6) 0.0327(16) Uiso 0.467(7) 1 d PD A 1
H72A H 0.8633 0.5157 0.1198 0.049 Uiso 0.467(7) 1 calc PR A 1
H72B H 0.9552 0.4753 0.1518 0.049 Uiso 0.467(7) 1 calc PR A 1
H72C H 0.8785 0.4927 0.2590 0.049 Uiso 0.467(7) 1 calc PR A 1
C81 C 0.8977(6) 0.3922(3) 0.3104(7) 0.0379(17) Uiso 0.467(7) 1 d PD A 1
H81A H 0.9706 0.3968 0.2876 0.057 Uiso 0.467(7) 1 calc PR A 1
H81B H 0.8883 0.3572 0.3434 0.057 Uiso 0.467(7) 1 calc PR A 1
H81C H 0.8809 0.4175 0.3750 0.057 Uiso 0.467(7) 1 calc PR A 1
N50' N 0.8491(3) 0.38552(18) 0.1765(4) 0.0186(9) Uiso 0.533(7) 1 d PD A 2
C51' C 0.8565(4) 0.3385(2) 0.0938(4) 0.0199(10) Uiso 0.533(7) 1 d PD A 2
H51C H 0.8156 0.3449 0.0142 0.030 Uiso 0.533(7) 1 calc PR A 2
H51D H 0.9305 0.3337 0.0726 0.030 Uiso 0.533(7) 1 calc PR A 2
C52' C 0.8182(5) 0.2894(2) 0.1505(6) 0.0282(12) Uiso 0.533(7) 1 d PD A 2
H52D H 0.8264 0.2609 0.0910 0.042 Uiso 0.533(7) 1 calc PR A 2
H52E H 0.7442 0.2930 0.1691 0.042 Uiso 0.533(7) 1 calc PR A 2
H52F H 0.8592 0.2820 0.2285 0.042 Uiso 0.533(7) 1 calc PR A 2
C61' C 0.7398(7) 0.3921(4) 0.2278(8) 0.037(2) Uiso 0.533(7) 1 d PD A 2
H61C H 0.7382 0.4244 0.2775 0.056 Uiso 0.533(7) 1 calc PR A 2
H61D H 0.7261 0.3630 0.2853 0.056 Uiso 0.533(7) 1 calc PR A 2
C62' C 0.6510(9) 0.3940(5) 0.1225(10) 0.048(3) Uiso 0.533(7) 1 d PD A 2
H62D H 0.5832 0.3977 0.1609 0.072 Uiso 0.533(7) 1 calc PR A 2
H62E H 0.6517 0.3620 0.0733 0.072 Uiso 0.533(7) 1 calc PR A 2
H62F H 0.6625 0.4235 0.0670 0.072 Uiso 0.533(7) 1 calc PR A 2
C71' C 0.8797(4) 0.43204(18) 0.0985(4) 0.0213(11) Uiso 0.533(7) 1 d PD A 2
H71C H 0.9094 0.4160 0.0234 0.032 Uiso 0.533(7) 1 calc PR A 2
H71D H 0.8111 0.4462 0.0684 0.032 Uiso 0.533(7) 1 calc PR A 2
C72' C 0.9376(10) 0.4740(4) 0.1155(12) 0.101(4) Uiso 0.533(7) 1 d PD A 2
H72D H 0.9361 0.4942 0.0376 0.121 Uiso 0.533(7) 1 calc PR A 2
H72E H 1.0099 0.4640 0.1382 0.121 Uiso 0.533(7) 1 calc PR A 2
H72F H 0.9097 0.4948 0.1833 0.121 Uiso 0.533(7) 1 calc PR A 2
C81' C 0.9257(6) 0.3803(3) 0.2867(6) 0.0382(15) Uiso 0.533(7) 1 d PD A 2
H81D H 0.9065 0.3507 0.3380 0.057 Uiso 0.533(7) 1 calc PR A 2
H81E H 0.9245 0.4118 0.3379 0.057 Uiso 0.533(7) 1 calc PR A 2
H81F H 0.9962 0.3752 0.2563 0.057 Uiso 0.533(7) 1 calc PR A 2

loop_
_atom_site_aniso_label
_atom_site_aniso_U_11
_atom_site_aniso_U_22
_atom_site_aniso_U_33
_atom_site_aniso_U_23
_atom_site_aniso_U_13
_atom_site_aniso_U_12
Fe1 0.01101(14) 0.00934(15) 0.01452(15) 0.00034(11) 0.00013(11) -0.00010(11)
Na1 0.0188(4) 0.0118(4) 0.0202(5) 0.0004(3) -0.0014(3) 0.0005(3)
Na2 0.0290(5) 0.0205(5) 0.0185(5) -0.0042(4) -0.0053(4) 0.0095(4)
C1 0.0172(10) 0.0165(11) 0.0162(10) -0.0036(8) -0.0002(8) 0.0020(8)
Cl1 0.0279(3) 0.0273(3) 0.0219(3) -0.0127(2) -0.0054(2) 0.0099(2)
C2 0.0164(10) 0.0153(10) 0.0171(11) 0.0013(8) 0.0024(8) 0.0035(8)
O2 0.0218(8) 0.0211(9) 0.0247(9) -0.0037(7) 0.0000(7) 0.0097(7)
C3 0.0128(10) 0.0161(11) 0.0159(10) 0.0019(8) 0.0013(8) -0.0005(8)
O3 0.0183(8) 0.0212(9) 0.0211(8) 0.0014(7) -0.0043(6) 0.0066(7)
C4 0.0149(10) 0.0141(10) 0.0156(10) 0.0004(8) -0.0010(8) -0.0002(8)
Cl4 0.0216(3) 0.0202(3) 0.0206(3) -0.0043(2) -0.0077(2) 0.0019(2)
C5 0.0137(10) 0.0105(10) 0.0141(10) 0.0017(7) 0.0009(8) -0.0015(7)
O5 0.0138(7) 0.0123(7) 0.0184(8) -0.0027(6) -0.0019(6) 0.0016(6)
C6 0.0135(10) 0.0144(10) 0.0123(9) -0.0003(8) 0.0004(7) -0.0003(8)
O6 0.0147(7) 0.0144(8) 0.0160(8) -0.0022(6) -0.0021(6) 0.0031(6)
C11 0.0161(10) 0.0138(10) 0.0151(10) 0.0015(8) -0.0003(8) -0.0018(8)
Cl11 0.0239(3) 0.0240(3) 0.0196(3) 0.0097(2) -0.0035(2) -0.0067(2)
C12 0.0134(9) 0.0113(10) 0.0122(9) -0.0016(7) 0.0012(7) 0.0010(8)
O12 0.0134(7) 0.0139(7) 0.0149(7) 0.0010(6) -0.0018(6) -0.0027(6)
C13 0.0132(9) 0.0098(9) 0.0133(10) -0.0006(7) 0.0009(7) 0.0015(7)
O13 0.0130(7) 0.0140(8) 0.0151(7) 0.0034(6) -0.0011(6) -0.0027(6)
C14 0.0145(10) 0.0128(10) 0.0141(10) 0.0002(8) -0.0005(8) 0.0006(8)
Cl14 0.0193(3) 0.0220(3) 0.0176(3) 0.0059(2) -0.0053(2) -0.0026(2)
C15 0.0133(9) 0.0118(10) 0.0156(10) -0.0026(8) 0.0002(8) 0.0013(8)
O15 0.0152(8) 0.0166(8) 0.0210(8) -0.0013(6) -0.0027(6) -0.0035(6)
C16 0.0136(10) 0.0114(10) 0.0178(10) -0.0013(8) 0.0020(8) -0.0005(8)
O16 0.0193(8) 0.0164(8) 0.0233(9) 0.0028(6) -0.0003(7) -0.0064(6)
C21 0.0160(10) 0.0129(10) 0.0143(10) -0.0010(8) 0.0018(8) 0.0003(8)
Cl21 0.0287(3) 0.0175(3) 0.0175(3) -0.0007(2) 0.0083(2) 0.0027(2)
C22 0.0117(9) 0.0113(10) 0.0138(10) 0.0003(7) -0.0016(7) -0.0010(7)
O22 0.0164(7) 0.0105(7) 0.0173(8) 0.0001(6) 0.0035(6) 0.0005(6)
C23 0.0106(9) 0.0125(10) 0.0171(10) -0.0007(8) 0.0004(8) -0.0006(7)
O23 0.0153(7) 0.0109(7) 0.0184(8) -0.0005(6) 0.0056(6) 0.0007(6)
C24 0.0156(10) 0.0147(11) 0.0167(10) 0.0019(8) 0.0040(8) 0.0009(8)
Cl24 0.0241(3) 0.0183(3) 0.0257(3) 0.0055(2) 0.0124(2) 0.0015(2)
C25 0.0134(10) 0.0115(10) 0.0198(11) 0.0020(8) 0.0000(8) -0.0012(8)
O25 0.0243(9) 0.0113(8) 0.0323(10) 0.0039(7) 0.0081(7) 0.0018(6)
C26 0.0121(9) 0.0119(10) 0.0145(10) -0.0029(8) -0.0031(8) -0.0002(8)
O26 0.0215(8) 0.0126(8) 0.0175(8) -0.0036(6) -0.0023(6) 0.0039(6)
O30 0.0384(11) 0.0307(11) 0.0371(12) -0.0039(9) 0.0101(9) 0.0047(9)
C30 0.0235(13) 0.0300(14) 0.0301(14) -0.0123(11) 0.0044(10) 0.0029(10)
N30 0.0210(10) 0.0295(12) 0.0260(11) -0.0074(9) 0.0054(8) -0.0036(9)
C31 0.0319(15) 0.0329(16) 0.0378(16) -0.0031(12) 0.0020(12) -0.0082(12)
C32 0.0238(14) 0.0499(19) 0.0371(16) 0.0015(14) -0.0002(12) -0.0101(13)

loop_
_atom_type_symbol
_atom_type_description
_atom_type_scat_dispersion_real
_atom_type_scat_dispersion_imag
_atom_type_scat_source
C C 0.0033 0.0016 'International Tables Vol C Tables 4.2.6.8 and 6.1.1.4'
H H 0.0000 0.0000 'International Tables Vol C Tables 4.2.6.8 and 6.1.1.4'
N N 0.0061 0.0033 'International Tables Vol C Tables 4.2.6.8 and 6.1.1.4'
O O 0.0106 0.0060 'International Tables Vol C Tables 4.2.6.8 and 6.1.1.4'
Na Na 0.0362 0.0249 'International Tables Vol C Tables 4.2.6.8 and 6.1.1.4'
Cl Cl 0.1484 0.1585 'International Tables Vol C Tables 4.2.6.8 and 6.1.1.4'
Fe Fe 0.3463 0.8444 'International Tables Vol C Tables 4.2.6.8 and 6.1.1.4'

loop_
_geom_angle_atom_site_label_1
_geom_angle_atom_site_label_2
_geom_angle_atom_site_label_3
_geom_angle
_geom_angle_site_symmetry_1
_geom_angle_site_symmetry_3
O23 Fe1 O12 97.07(6) 2_645 .
O23 Fe1 O13 98.40(7) 2_645 .
O12 Fe1 O13 80.22(6) . .
O23 Fe1 O6 165.69(7) 2_645 .
O12 Fe1 O6 93.48(7) . .
O13 Fe1 O6 92.89(6) . .
O23 Fe1 O5 89.57(6) 2_645 .
O12 Fe1 O5 94.39(6) . .
O13 Fe1 O5 170.84(7) . .
O6 Fe1 O5 79.98(6) . .
O23 Fe1 O22 79.95(6) 2_645 2_645
O12 Fe1 O22 169.97(6) . 2_645
O13 Fe1 O22 90.70(6) . 2_645
O6 Fe1 O22 91.20(6) . 2_645
O5 Fe1 O22 95.16(7) . 2_645
O3 Na1 O15 83.37(6) 4_566 1_455
O3 Na1 O25 94.34(7) 4_566 .
O15 Na1 O25 114.87(7) 1_455 .
O3 Na1 O2 90.70(7) 4_566 .
O15 Na1 O2 99.42(7) 1_455 .
O25 Na1 O2 145.68(7) . .
O3 Na1 O26 128.28(7) 4_566 .
O15 Na1 O26 148.34(7) 1_455 .
O25 Na1 O26 68.77(6) . .
O2 Na1 O26 81.56(7) . .
O3 Na1 O16 149.17(7) 4_566 1_455
O15 Na1 O16 65.98(6) 1_455 1_455
O25 Na1 O16 101.31(7) . 1_455
O2 Na1 O16 91.06(7) . 1_455
O26 Na1 O16 82.38(6) . 1_455
O3 Na1 C25 102.97(7) 4_566 .
O15 Na1 C25 133.48(7) 1_455 .
O25 Na1 C25 20.29(6) . .
O2 Na1 C25 126.12(7) . .
O26 Na1 C25 49.13(6) . .
O16 Na1 C25 100.72(6) 1_455 .
O3 Na1 Na2 141.12(6) 4_566 .
O15 Na1 Na2 109.16(6) 1_455 .
O25 Na1 Na2 111.57(6) . .
O2 Na1 Na2 51.62(5) . .
O26 Na1 Na2 47.39(4) . .
O16 Na1 Na2 54.68(5) 1_455 .
C25 Na1 Na2 94.45(5) . .
O3 Na1 Cl4 61.89(5) 4_566 4_566
O15 Na1 Cl4 144.02(5) 1_455 4_566
O25 Na1 Cl4 79.07(5) . 4_566
O2 Na1 Cl4 73.54(5) . 4_566
O26 Na1 Cl4 66.91(4) . 4_566
O16 Na1 Cl4 147.07(5) 1_455 4_566
C25 Na1 Cl4 68.41(5) . 4_566
Na2 Na1 Cl4 94.11(3) . 4_566
O3 Na1 Na2 43.33(5) 4_566 4_566
O15 Na1 Na2 40.27(4) 1_455 4_566
O25 Na1 Na2 113.16(6) . 4_566
O2 Na1 Na2 93.49(5) . 4_566
O26 Na1 Na2 170.57(6) . 4_566
O16 Na1 Na2 105.84(5) 1_455 4_566
C25 Na1 Na2 131.45(5) . 4_566
Na2 Na1 Na2 134.04(3) . 4_566
Cl4 Na1 Na2 104.04(3) 4_566 4_566
O30 Na2 O15 89.10(8) . 4_465
O30 Na2 O26 102.41(8) . .
O15 Na2 O26 129.52(7) 4_465 .
O30 Na2 O3 108.17(8) . .
O15 Na2 O3 80.52(6) 4_465 .
O26 Na2 O3 137.37(7) . .
O30 Na2 O2 106.81(8) . .
O15 Na2 O2 144.34(7) 4_465 .
O26 Na2 O2 78.93(6) . .
O3 Na2 O2 64.35(6) . .
O30 Na2 O16 168.71(8) . 1_455
O15 Na2 O16 81.22(6) 4_465 1_455
O26 Na2 O16 79.69(6) . 1_455
O3 Na2 O16 76.09(6) . 1_455
O2 Na2 O16 84.47(6) . 1_455
O30 Na2 Na1 138.46(7) . .
O15 Na2 Na1 131.48(6) 4_465 .
O26 Na2 Na1 48.08(5) . .
O3 Na2 Na1 89.83(5) . .
O2 Na2 Na1 47.44(5) . .
O16 Na2 Na1 50.39(4) 1_455 .
O30 Na2 Cl14 97.23(6) . 4_465
O15 Na2 Cl14 62.70(5) 4_465 4_465
O26 Na2 Cl14 67.12(5) . 4_465
O3 Na2 Cl14 134.75(6) . 4_465
O2 Na2 Cl14 141.88(5) . 4_465
O16 Na2 Cl14 73.20(5) 1_455 4_465
Na1 Na2 Cl14 95.32(3) . 4_465
O30 Na2 Na1 98.04(6) . 4_565
O15 Na2 Na1 40.55(5) 4_465 4_565
O26 Na2 Na1 157.30(6) . 4_565
O3 Na2 Na1 40.20(4) . 4_565
O2 Na2 Na1 104.54(5) . 4_565
O16 Na2 Na1 78.36(5) 1_455 4_565
Na1 Na2 Na1 118.19(3) . 4_565
Cl14 Na2 Na1 100.76(3) 4_465 4_565
C6 C1 C2 121.5(2) . .
C6 C1 Cl1 119.19(17) . .
C2 C1 Cl1 119.27(17) . .
O2 C2 C1 125.6(2) . .
O2 C2 C3 116.4(2) . .
C1 C2 C3 117.98(19) . .
C2 O2 Na1 136.03(17) . .
C2 O2 Na2 116.58(15) . .
Na1 O2 Na2 80.94(6) . .
O3 C3 C4 124.9(2) . .
O3 C3 C2 116.5(2) . .
C4 C3 C2 118.60(19) . .
C3 O3 Na1 139.50(16) . 4_565
C3 O3 Na2 119.86(15) . .
Na1 O3 Na2 96.47(7) 4_565 .
C5 C4 C3 120.9(2) . .
C5 C4 Cl4 119.62(17) . .
C3 C4 Cl4 118.99(17) . .
C4 Cl4 Na1 93.75(8) . 4_565
O5 C5 C4 125.3(2) . .
O5 C5 C6 114.69(18) . .
C4 C5 C6 120.00(19) . .
C5 O5 Fe1 115.04(14) . .
O6 C6 C1 125.0(2) . .
O6 C6 C5 114.60(19) . .
C1 C6 C5 120.41(19) . .
C6 O6 Fe1 114.70(14) . .
C12 C11 C16 121.6(2) . .
C12 C11 Cl11 119.81(17) . .
C16 C11 Cl11 118.53(17) . .
O12 C12 C11 125.6(2) . .
O12 C12 C13 114.13(18) . .
C11 C12 C13 120.22(19) . .
C12 O12 Fe1 115.12(14) . .
O13 C13 C14 124.9(2) . .
O13 C13 C12 115.05(18) . .
C14 C13 C12 120.01(19) . .
C13 O13 Fe1 114.82(13) . .
C13 C14 C15 121.6(2) . .
C13 C14 Cl14 119.88(17) . .
C15 C14 Cl14 118.38(16) . .
C14 Cl14 Na2 95.62(8) . 4_666
O15 C15 C14 124.7(2) . .
O15 C15 C16 116.50(19) . .
C14 C15 C16 118.77(18) . .
C15 O15 Na2 138.52(16) . 4_666
C15 O15 Na1 119.75(15) . 1_655
Na2 O15 Na1 99.18(7) 4_666 1_655
O16 C16 C11 125.6(2) . .
O16 C16 C15 117.01(19) . .
C11 C16 C15 117.40(19) . .
C16 O16 Na1 113.23(15) . 1_655
C16 O16 Na2 159.96(16) . 1_655
Na1 O16 Na2 74.93(5) 1_655 1_655
C22 C21 C26 121.3(2) . .
C22 C21 Cl21 119.79(17) . .
C26 C21 Cl21 118.85(17) . .
O22 C22 C21 125.0(2) . .
O22 C22 C23 114.66(18) . .
C21 C22 C23 120.35(19) . .
C22 O22 Fe1 114.42(14) . 2_655
O23 C23 C24 125.3(2) . .
O23 C23 C22 114.56(18) . .
C24 C23 C22 120.12(19) . .
C23 O23 Fe1 116.10(14) . 2_655
C23 C24 C25 121.8(2) . .
C23 C24 Cl24 119.44(17) . .
C25 C24 Cl24 118.77(17) . .
O25 C25 C24 125.0(2) . .
O25 C25 C26 117.0(2) . .
C24 C25 C26 118.02(19) . .
O25 C25 Na1 41.63(11) . .
C24 C25 Na1 163.65(16) . .
C26 C25 Na1 76.19(12) . .
C25 O25 Na1 118.07(15) . .
O26 C26 C21 124.8(2) . .
O26 C26 C25 116.85(19) . .
C21 C26 C25 118.33(18) . .
C26 O26 Na2 154.57(15) . .
C26 O26 Na1 116.98(15) . .
Na2 O26 Na1 84.53(6) . .
C30 O30 Na2 157.52(19) . .
O30 C30 N30 125.3(3) . .
O30 C30 H30 117.4 . .
N30 C30 H30 117.4 . .
C30 N30 C31 121.9(2) . .
C30 N30 C32 120.5(3) . .
C31 N30 C32 117.5(2) . .
N30 C31 H31A 109.5 . .
N30 C31 H31B 109.5 . .
H31A C31 H31B 109.5 . .
N30 C31 H31C 109.5 . .
H31A C31 H31C 109.5 . .
H31B C31 H31C 109.5 . .
N30 C32 H32A 109.5 . .
N30 C32 H32B 109.5 . .
H32A C32 H32B 109.5 . .
N30 C32 H32C 109.5 . .
H32A C32 H32C 109.5 . .
H32B C32 H32C 109.5 . .
C71 N50 C61 101.5(9) . .
C71 N50 C81 120.2(7) . .
C61 N50 C81 107.9(6) . .
C71 N50 C51 106.2(8) . .
C61 N50 C51 109.1(6) . .
C81 N50 C51 111.2(6) . .
C52 C51 N50 115.2(7) . .
C52 C51 H51A 108.5 . .
N50 C51 H51A 108.5 . .
C52 C51 H51B 108.5 . .
N50 C51 H51B 108.5 . .
H51A C51 H51B 107.5 . .
C51 C52 H52A 109.5 . .
C51 C52 H52B 109.5 . .
H52A C52 H52B 109.5 . .
C51 C52 H52C 109.5 . .
H52A C52 H52C 109.5 . .
H52B C52 H52C 109.5 . .
C62 C61 N50 116.1(9) . .
C62 C61 H61A 108.3 . .
N50 C61 H61A 108.2 . .
C62 C61 H61B 108.3 . .
N50 C61 H61B 108.3 . .
H61A C61 H61B 107.4 . .
C61 C62 H62A 109.5 . .
C61 C62 H62B 109.5 . .
H62A C62 H62B 109.5 . .
C61 C62 H62C 109.5 . .
H62A C62 H62C 109.5 . .
H62B C62 H62C 109.5 . .
C72 C71 N50 122.7(11) . .
C72 C71 H71A 106.7 . .
N50 C71 H71A 106.7 . .
C72 C71 H71B 106.7 . .
N50 C71 H71B 106.7 . .
H71A C71 H71B 106.6 . .
C71 C72 H72A 109.5 . .
C71 C72 H72B 109.5 . .
H72A C72 H72B 109.5 . .
C71 C72 H72C 109.5 . .
H72A C72 H72C 109.5 . .
H72B C72 H72C 109.5 . .
N50 C81 H81A 109.5 . .
N50 C81 H81B 109.5 . .
H81A C81 H81B 109.5 . .
N50 C81 H81C 109.5 . .
H81A C81 H81C 109.5 . .
H81B C81 H81C 109.5 . .
C81' N50' C51' 109.1(4) . .
C81' N50' C71' 108.8(4) . .
C51' N50' C71' 107.3(4) . .
C81' N50' C61' 107.9(5) . .
C51' N50' C61' 112.2(5) . .
C71' N50' C61' 111.4(5) . .
C52' C51' N50' 115.0(4) . .
C52' C51' H51C 108.5 . .
N50' C51' H51C 108.5 . .
C52' C51' H51D 108.5 . .
N50' C51' H51D 108.5 . .
H51C C51' H51D 107.5 . .
C51' C52' H52D 109.5 . .
C51' C52' H52E 109.5 . .
H52D C52' H52E 109.5 . .
C51' C52' H52F 109.5 . .
H52D C52' H52F 109.5 . .
H52E C52' H52F 109.5 . .
N50' C61' C62' 113.2(7) . .
N50' C61' H61C 108.9 . .
C62' C61' H61C 108.9 . .
N50' C61' H61D 108.9 . .
C62' C61' H61D 108.9 . .
H61C C61' H61D 107.7 . .
C61' C62' H62D 109.5 . .
C61' C62' H62E 109.5 . .
H62D C62' H62E 109.5 . .
C61' C62' H62F 109.5 . .
H62D C62' H62F 109.5 . .
H62E C62' H62F 109.5 . .
C72' C71' N50' 136.9(7) . .
C72' C71' H71C 102.9 . .
N50' C71' H71C 102.9 . .
C72' C71' H71D 102.9 . .
N50' C71' H71D 102.9 . .
H71C C71' H71D 105.1 . .
C71' C72' H72D 109.5 . .
C71' C72' H72E 109.5 . .
H72D C72' H72E 109.5 . .
C71' C72' H72F 109.5 . .
H72D C72' H72F 109.5 . .
H72E C72' H72F 109.5 . .
N50' C81' H81D 109.5 . .
N50' C81' H81E 109.5 . .
H81D C81' H81E 109.5 . .
N50' C81' H81F 109.5 . .
H81D C81' H81F 109.5 . .
H81E C81' H81F 109.5 . .

loop_
_geom_bond_atom_site_label_1
_geom_bond_atom_site_label_2
_geom_bond_distance
_geom_bond_site_symmetry_2
Fe1 O23 1.9876(16) 2_645
Fe1 O12 2.0052(16) .
Fe1 O13 2.0076(15) .
Fe1 O6 2.0118(16) .
Fe1 O5 2.0137(16) .
Fe1 O22 2.0390(16) 2_645
Na1 O3 2.3068(19) 4_566
Na1 O15 2.3387(19) 1_455
Na1 O25 2.3542(19) .
Na1 O2 2.377(2) .
Na1 O26 2.3822(19) .
Na1 O16 2.5426(19) 1_455
Na1 C25 3.127(2) .
Na1 Na2 3.1869(14) .
Na1 Cl4 3.3013(11) 4_566
Na1 Na2 3.5513(13) 4_566
Na2 O30 2.312(2) .
Na2 O15 2.3255(19) 4_465
Na2 O26 2.3561(18) .
Na2 O3 2.453(2) .
Na2 O2 2.530(2) .
Na2 O16 2.693(2) 1_455
Na2 Cl14 3.2219(11) 4_465
Na2 Na1 3.5513(13) 4_565
C1 C6 1.370(3) .
C1 C2 1.425(3) .
C1 Cl1 1.726(2) .
C2 O2 1.235(3) .
C2 C3 1.552(3) .
C3 O3 1.235(3) .
C3 C4 1.422(3) .
O3 Na1 2.3068(19) 4_565
C4 C5 1.379(3) .
C4 Cl4 1.728(2) .
Cl4 Na1 3.3013(11) 4_565
C5 O5 1.279(3) .
C5 C6 1.516(3) .
C6 O6 1.282(3) .
C11 C12 1.374(3) .
C11 C16 1.435(3) .
C11 Cl11 1.727(2) .
C12 O12 1.286(3) .
C12 C13 1.516(3) .
C13 O13 1.282(3) .
C13 C14 1.376(3) .
C14 C15 1.416(3) .
C14 Cl14 1.731(2) .
Cl14 Na2 3.2219(11) 4_666
C15 O15 1.236(3) .
C15 C16 1.554(3) .
O15 Na2 2.3255(19) 4_666
O15 Na1 2.3387(19) 1_655
C16 O16 1.229(3) .
O16 Na1 2.5426(19) 1_655
O16 Na2 2.693(2) 1_655
C21 C22 1.379(3) .
C21 C26 1.424(3) .
C21 Cl21 1.730(2) .
C22 O22 1.280(3) .
C22 C23 1.519(3) .
O22 Fe1 2.0390(16) 2_655
C23 O23 1.285(3) .
C23 C24 1.371(3) .
O23 Fe1 1.9876(16) 2_655
C24 C25 1.426(3) .
C24 Cl24 1.728(2) .
C25 O25 1.229(3) .
C25 C26 1.559(3) .
C26 O26 1.237(3) .
O30 C30 1.229(4) .
C30 N30 1.334(4) .
C30 H30 0.9500 .
N30 C31 1.449(4) .
N30 C32 1.452(3) .
C31 H31A 0.9800 .
C31 H31B 0.9800 .
C31 H31C 0.9800 .
C32 H32A 0.9800 .
C32 H32B 0.9800 .
C32 H32C 0.9800 .
N50 C71 1.381(12) .
N50 C61 1.482(10) .
N50 C81 1.492(8) .
N50 C51 1.506(9) .
C51 C52 1.494(8) .
C51 H51A 0.9900 .
C51 H51B 0.9900 .
C52 H52A 0.9800 .
C52 H52B 0.9800 .
C52 H52C 0.9800 .
C61 C62 1.476(9) .
C61 H61A 0.9900 .
C61 H61B 0.9900 .
C62 H62A 0.9800 .
C62 H62B 0.9800 .
C62 H62C 0.9800 .
C71 C72 1.291(9) .
C71 H71A 0.9900 .
C71 H71B 0.9900 .
C72 H72A 0.9800 .
C72 H72B 0.9800 .
C72 H72C 0.9800 .
C81 H81A 0.9800 .
C81 H81B 0.9800 .
C81 H81C 0.9800 .
N50' C81' 1.501(7) .
N50' C51' 1.509(6) .
N50' C71' 1.524(6) .
N50' C61' 1.532(9) .
C51' C52' 1.499(7) .
C51' H51C 0.9900 .
C51' H51D 0.9900 .
C52' H52D 0.9800 .
C52' H52E 0.9800 .
C52' H52F 0.9800 .
C61' C62' 1.561(10) .
C61' H61C 0.9900 .
C61' H61D 0.9900 .
C62' H62D 0.9800 .
C62' H62E 0.9800 .
C62' H62F 0.9800 .
C71' C72' 1.324(11) .
C71' H71C 0.9900 .
C71' H71D 0.9900 .
C72' H72D 0.9800 .
C72' H72E 0.9800 .
C72' H72F 0.9800 .
C81' H81D 0.9800 .
C81' H81E 0.9800 .
C81' H81F 0.9800 .
